data_7154102
loop_
_publ_author_name
'Amara, Z.'
'Bernadat, G.'
'Venot, P.-E.'
'Retailleau, P.'
'Troufflard, C.'
'Dr\`ege, E'
'Le Bideau, F.'
'Joseph, D.'

_publ_section_title
;
 Thermodynamic epimeric equilibration and crystallisation-induced dynamic
 resolution of lobelanine, norlobelanine and related analogues.
;
_journal_issue 48
_journal_name_full 'Organic &amp; biomolecular chemistry'
_journal_page_first 9797
_journal_page_last 9810
_journal_paper_doi 10.1039/c4ob01787k
_journal_volume 12
_journal_year 2014
_chemical_formula_moiety 'C34 H33 N O2'
_chemical_formula_sum 'C34 H33 N O2'
_chemical_formula_weight 487.61
_chemical_name_systematic
;
 ?
;
_space_group_crystal_system monoclinic
_space_group_IT_number 15
_space_group_name_Hall '-C 2yc'
_space_group_name_H-M_alt 'C 1 2/c 1'
_symmetry_space_group_name_Hall '-C 2yc'
_symmetry_space_group_name_H-M 'C 1 2/c 1'
_atom_sites_solution_hydrogens geom
_audit_creation_method SHELXL-2012
_cell_angle_alpha 90
_cell_angle_beta 126.678(5)
_cell_angle_gamma 90
_cell_formula_units_Z 8
_cell_length_a 23.678(6)
_cell_length_b 14.550(2)
_cell_length_c 19.515(4)
_cell_measurement_reflns_used 9723
_cell_measurement_temperature 293(2)
_cell_measurement_theta_max 20.816
_cell_measurement_theta_min 0.407
_cell_volume 5392.0(19)
_computing_cell_refinement 'DENZO (Otwinowski & Minor, 1997); COLLECT (Nonius B.V., 1999)'
_computing_data_collection 'DENZO (Otwinowski & Minor, 1997); COLLECT (Nonius B.V., 1999)'
_computing_data_reduction 'SCALEPACK (Otwinowski & Minor, 1997)'
_computing_molecular_graphics 'PLATON (Spek, 2003)'
_computing_publication_material 'SHELXL97 (Sheldrick, 2008)'
_computing_structure_refinement 'SHELXL-2012 (Sheldrick, 2012);CRYSTALBUILDER (Welter, 2006)'
_computing_structure_solution 'SHELXS97 (Sheldrick, 2008)'
_diffrn_ambient_temperature 293(2)
_diffrn_detector_area_resol_mean 9
_diffrn_measured_fraction_theta_max 0.990
_diffrn_measurement_device_type 'Nonius kappa-CCD diffractometer'
_diffrn_measurement_method 'phi and omega scans'
_diffrn_radiation_monochromator graphite
_diffrn_radiation_type MoK\a
_diffrn_radiation_wavelength 0.71073
_diffrn_reflns_av_R_equivalents 0.0436
_diffrn_reflns_av_unetI/netI 0.0354
_diffrn_reflns_limit_h_max 23
_diffrn_reflns_limit_h_min -23
_diffrn_reflns_limit_k_max 14
_diffrn_reflns_limit_k_min -14
_diffrn_reflns_limit_l_max 19
_diffrn_reflns_limit_l_min -19
_diffrn_reflns_number 29604
_diffrn_reflns_point_group_measured_fraction_max 0.990
_diffrn_reflns_theta_full 25.240
_diffrn_reflns_theta_max 20.750
_diffrn_reflns_theta_min 1.763
_diffrn_source 'fine-focus sealed tube'
_diffrn_source_type 'Nonius Kappa CCD'
_diffrn_standards_number 0
_exptl_absorpt_coefficient_mu 0.074
_exptl_absorpt_correction_T_max 0.97
_exptl_absorpt_correction_T_min 0.89
_exptl_absorpt_correction_type multi-scan
_exptl_absorpt_process_details 'Scalepack (Otwinowski & Minor, 1997)'
_exptl_crystal_colour colourless
_exptl_crystal_density_diffrn 1.201
_exptl_crystal_description prism
_exptl_crystal_F_000 2080
_exptl_crystal_size_max 0.400
_exptl_crystal_size_mid 0.350
_exptl_crystal_size_min 0.290
_refine_diff_density_max 0.134
_refine_diff_density_min -0.140
_refine_diff_density_rms 0.029
_refine_ls_extinction_coef 0.0026(6)
_refine_ls_extinction_expression Fc^*^=kFc[1+0.001xFc^2^\l^3^/sin(2\q)]^-1/4^
_refine_ls_extinction_method SHELXL
_refine_ls_goodness_of_fit_ref 1.045
_refine_ls_hydrogen_treatment constr
_refine_ls_matrix_type full
_refine_ls_number_parameters 335
_refine_ls_number_reflns 2776
_refine_ls_number_restraints 0
_refine_ls_restrained_S_all 1.045
_refine_ls_R_factor_all 0.0705
_refine_ls_R_factor_gt 0.0486
_refine_ls_shift/su_max 0.000
_refine_ls_shift/su_mean 0.000
_refine_ls_structure_factor_coef Fsqd
_refine_ls_weighting_details
;
 w=1/[\s^2^(Fo^2^)+(0.0724P)^2^+2.4475P]
 where P=(Fo^2^+2Fc^2^)/3
;
_refine_ls_weighting_scheme calc
_refine_ls_wR_factor_gt 0.1211
_refine_ls_wR_factor_ref 0.1384
_reflns_Friedel_coverage 0.000
_reflns_number_gt 2048
_reflns_number_total 2782
_reflns_threshold_expression 'I > 2\s(I)'
_cod_data_source_file c4ob01787k2.cif
_cod_data_source_block compound_cis-2d
_cod_depositor_comments 'Adding full bibliography for 7154101--7154103.cif.'
_cod_database_code 7154102
_shelx_space_group_comment
;
The symmetry employed for this shelxl refinement is uniquely defined
by the following loop, which should always be used as a source of
symmetry information in preference to the above space-group names.
They are only intended as comments.
;
_shelxl_version_number 2012-9

loop_
_space_group_symop_operation_xyz
'x, y, z'
'-x, y, -z+1/2'
'x+1/2, y+1/2, z'
'-x+1/2, y+1/2, -z+1/2'
'-x, -y, -z'
'x, -y, z-1/2'
'-x+1/2, -y+1/2, -z'
'x+1/2, -y+1/2, z-1/2'

loop_
_atom_site_label
_atom_site_type_symbol
_atom_site_fract_x
_atom_site_fract_y
_atom_site_fract_z
_atom_site_U_iso_or_equiv
_atom_site_adp_type
_atom_site_occupancy
_atom_site_site_symmetry_order
_atom_site_calc_flag
_atom_site_refinement_flags_posn
_atom_site_refinement_flags_adp
O1 O 0.84617(12) 0.19156(16) 0.73625(16) 0.1078(9) Uani 1 1 d . .
O2 O 0.97123(12) 0.57648(17) 0.84932(14) 0.1031(8) Uani 1 1 d . .
N1 N 0.76354(10) 0.47257(15) 0.59670(13) 0.0566(6) Uani 1 1 d . .
C4 C 0.90084(15) 0.4014(3) 0.6637(2) 0.0857(10) Uani 1 1 d . .
H4A H 0.9189 0.3885 0.7223 0.103 Uiso 1 1 calc R U
H4B H 0.9367 0.3846 0.6565 0.103 Uiso 1 1 calc R U
C5 C 0.83431(15) 0.3459(2) 0.60281(18) 0.0732(9) Uani 1 1 d . .
H5A H 0.8447 0.2811 0.6161 0.088 Uiso 1 1 calc R U
H5B H 0.8190 0.3552 0.5448 0.088 Uiso 1 1 calc R U
C6 C 0.77503(13) 0.37282(19) 0.60816(16) 0.0596(8) Uani 1 1 d . .
H6 H 0.7323 0.3446 0.5585 0.072 Uiso 1 1 calc R U
C2 C 0.82540(13) 0.5329(2) 0.65056(16) 0.0610(8) Uani 1 1 d . .
H2 H 0.8109 0.5940 0.6243 0.073 Uiso 1 1 calc R U
C3 C 0.88372(15) 0.5022(2) 0.64495(19) 0.0772(9) Uani 1 1 d . .
H3A H 0.8698 0.5151 0.5880 0.093 Uiso 1 1 calc R U
H3B H 0.9258 0.5378 0.6851 0.093 Uiso 1 1 calc R U
C23 C 0.69946(13) 0.50349(19) 0.58414(17) 0.0621(8) Uani 1 1 d . .
H23 H 0.7049 0.4939 0.6375 0.075 Uiso 1 1 calc R U
C30 C 0.63477(14) 0.45062(19) 0.5134(2) 0.0730(9) Uani 1 1 d . .
C31 C 0.62551(17) 0.4271(2) 0.4388(2) 0.0936(11) Uani 1 1 d . .
H31 H 0.6603 0.4408 0.4320 0.112 Uiso 1 1 calc R U
C32 C 0.5641(3) 0.3828(3) 0.3737(3) 0.1312(18) Uani 1 1 d . .
H32 H 0.5579 0.3660 0.3236 0.157 Uiso 1 1 calc R U
C33 C 0.5129(3) 0.3642(4) 0.3842(5) 0.168(3) Uani 1 1 d . .
H33 H 0.4720 0.3341 0.3411 0.202 Uiso 1 1 calc R U
C34 C 0.5214(2) 0.3892(3) 0.4563(5) 0.152(3) Uani 1 1 d . .
H34 H 0.4856 0.3777 0.4618 0.182 Uiso 1 1 calc R U
C35 C 0.58253(18) 0.4318(2) 0.5220(3) 0.1033(13) Uani 1 1 d . .
H35 H 0.5883 0.4477 0.5720 0.124 Uiso 1 1 calc R U
C24 C 0.68333(13) 0.6047(2) 0.56014(18) 0.0606(8) Uani 1 1 d . .
C29 C 0.66019(14) 0.6574(2) 0.59679(19) 0.0715(9) Uani 1 1 d . .
H29 H 0.6597 0.6328 0.6404 0.086 Uiso 1 1 calc R U
C28 C 0.63746(16) 0.7469(3) 0.5701(3) 0.0896(11) Uani 1 1 d . .
H28 H 0.6220 0.7821 0.5958 0.108 Uiso 1 1 calc R U
C27 C 0.63790(18) 0.7830(3) 0.5061(3) 0.0971(12) Uani 1 1 d . .
H27 H 0.6218 0.8426 0.4870 0.117 Uiso 1 1 calc R U
C26 C 0.66195(18) 0.7320(3) 0.4698(2) 0.0935(11) Uani 1 1 d . .
H26 H 0.6634 0.7575 0.4271 0.112 Uiso 1 1 calc R U
C25 C 0.68416(15) 0.6429(2) 0.4960(2) 0.0772(9) Uani 1 1 d . .
H25 H 0.6998 0.6082 0.4703 0.093 Uiso 1 1 calc R U
C7 C 0.78466(15) 0.33159(19) 0.68794(17) 0.0683(8) Uani 1 1 d . .
H7A H 0.8273 0.3563 0.7390 0.082 Uiso 1 1 calc R U
H7B H 0.7454 0.3503 0.6880 0.082 Uiso 1 1 calc R U
C8 C 0.78904(17) 0.2289(2) 0.69058(19) 0.0752(9) Uani 1 1 d . .
C9 C 0.72503(16) 0.1722(2) 0.63696(18) 0.0682(8) Uani 1 1 d . .
C10 C 0.7321(2) 0.0780(3) 0.6381(2) 0.0911(10) Uani 1 1 d . .
H10 H 0.7768 0.0521 0.6723 0.109 Uiso 1 1 calc R U
C11 C 0.6756(3) 0.0224(3) 0.5907(3) 0.1140(13) Uani 1 1 d . .
H11 H 0.6820 -0.0409 0.5926 0.137 Uiso 1 1 calc R U
C12 C 0.6088(2) 0.0580(3) 0.5400(3) 0.1032(12) Uani 1 1 d . .
H12 H 0.5700 0.0195 0.5075 0.124 Uiso 1 1 calc R U
C13 C 0.60010(19) 0.1516(3) 0.5379(2) 0.0971(11) Uani 1 1 d . .
H13 H 0.5552 0.1770 0.5036 0.116 Uiso 1 1 calc R U
C14 C 0.65810(18) 0.2078(2) 0.5866(2) 0.0809(9) Uani 1 1 d . .
H14 H 0.6518 0.2710 0.5854 0.097 Uiso 1 1 calc R U
C15 C 0.85107(14) 0.5451(2) 0.74390(17) 0.0690(8) Uani 1 1 d . .
H15A H 0.8126 0.5689 0.7435 0.083 Uiso 1 1 calc R U
H15B H 0.8641 0.4856 0.7717 0.083 Uiso 1 1 calc R U
C16 C 0.91324(16) 0.6094(2) 0.79499(19) 0.0737(9) Uani 1 1 d . .
C17 C 0.90527(15) 0.7094(2) 0.78012(18) 0.0708(8) Uani 1 1 d . .
C22 C 0.84099(16) 0.7531(3) 0.7313(2) 0.0839(10) Uani 1 1 d . .
H22 H 0.7999 0.7185 0.7043 0.101 Uiso 1 1 calc R U
C21 C 0.8366(2) 0.8469(3) 0.7220(2) 0.1040(12) Uani 1 1 d . .
H21 H 0.7927 0.8752 0.6895 0.125 Uiso 1 1 calc R U
C20 C 0.8958(3) 0.8989(3) 0.7597(3) 0.1211(14) Uani 1 1 d . .
H20 H 0.8925 0.9623 0.7521 0.145 Uiso 1 1 calc R U
C19 C 0.9594(3) 0.8579(4) 0.8082(3) 0.1335(16) Uani 1 1 d . .
H19 H 1.0001 0.8934 0.8351 0.160 Uiso 1 1 calc R U
C18 C 0.96468(18) 0.7645(3) 0.8182(2) 0.1096(13) Uani 1 1 d . .
H18 H 1.0090 0.7373 0.8512 0.132 Uiso 1 1 calc R U

loop_
_atom_site_aniso_label
_atom_site_aniso_U_11
_atom_site_aniso_U_22
_atom_site_aniso_U_33
_atom_site_aniso_U_23
_atom_site_aniso_U_13
_atom_site_aniso_U_12
O1 0.0714(16) 0.1046(19) 0.1083(18) 0.0367(15) 0.0327(14) 0.0254(14)
O2 0.0526(14) 0.122(2) 0.0848(15) -0.0106(14) 0.0144(13) 0.0049(13)
N1 0.0372(13) 0.0660(16) 0.0556(13) 0.0014(11) 0.0218(11) 0.0001(11)
C4 0.0486(19) 0.131(3) 0.078(2) -0.001(2) 0.0379(17) 0.0104(19)
C5 0.063(2) 0.087(2) 0.0685(19) 0.0045(16) 0.0387(17) 0.0119(17)
C6 0.0452(16) 0.073(2) 0.0516(16) 0.0033(14) 0.0243(13) 0.0018(14)
C2 0.0407(16) 0.080(2) 0.0541(17) 0.0004(14) 0.0240(14) -0.0043(14)
C3 0.0518(18) 0.109(3) 0.0690(19) -0.0090(18) 0.0353(16) -0.0111(17)
C23 0.0440(17) 0.074(2) 0.0612(17) 0.0080(15) 0.0277(14) 0.0025(14)
C30 0.0378(18) 0.0636(19) 0.083(2) 0.0082(17) 0.0179(18) 0.0033(15)
C31 0.056(2) 0.094(3) 0.071(2) 0.005(2) 0.005(2) -0.0026(18)
C32 0.076(3) 0.112(3) 0.093(3) -0.010(2) -0.010(3) 0.004(3)
C33 0.051(3) 0.094(4) 0.207(7) -0.018(4) -0.006(4) -0.004(3)
C34 0.050(3) 0.086(3) 0.271(7) -0.010(4) 0.070(4) -0.006(2)
C35 0.054(2) 0.079(2) 0.171(4) 0.006(2) 0.064(3) 0.003(2)
C24 0.0369(16) 0.072(2) 0.0602(18) 0.0012(16) 0.0220(14) -0.0031(14)
C29 0.0448(17) 0.083(2) 0.069(2) -0.0048(18) 0.0248(16) -0.0056(16)
C28 0.060(2) 0.085(3) 0.094(3) -0.020(2) 0.030(2) -0.0029(19)
C27 0.071(2) 0.067(2) 0.098(3) 0.001(2) 0.020(2) -0.0019(19)
C26 0.075(2) 0.091(3) 0.083(2) 0.014(2) 0.030(2) -0.010(2)
C25 0.064(2) 0.083(2) 0.073(2) 0.0042(18) 0.0352(17) -0.0010(17)
C7 0.0605(19) 0.074(2) 0.0617(18) 0.0081(15) 0.0321(15) 0.0039(15)
C8 0.066(2) 0.084(2) 0.066(2) 0.0184(18) 0.0348(18) 0.0114(19)
C9 0.070(2) 0.070(2) 0.0625(19) 0.0076(16) 0.0384(18) 0.0093(17)
C10 0.098(3) 0.080(3) 0.084(2) -0.003(2) 0.048(2) 0.004(2)
C11 0.132(4) 0.095(3) 0.103(3) -0.019(3) 0.063(3) -0.009(3)
C12 0.116(4) 0.106(3) 0.094(3) -0.026(2) 0.066(3) -0.042(3)
C13 0.078(3) 0.118(3) 0.094(3) -0.002(2) 0.051(2) -0.014(2)
C14 0.075(2) 0.084(2) 0.089(2) 0.0005(19) 0.052(2) -0.008(2)
C15 0.0526(18) 0.088(2) 0.0597(18) -0.0058(16) 0.0300(15) -0.0051(16)
C16 0.0416(19) 0.109(3) 0.0537(18) -0.0121(18) 0.0195(16) -0.0061(18)
C17 0.0447(19) 0.094(3) 0.0573(17) -0.0095(17) 0.0219(15) -0.0110(18)
C22 0.057(2) 0.093(3) 0.081(2) -0.0110(19) 0.0306(19) -0.0101(18)
C21 0.084(3) 0.094(3) 0.104(3) -0.007(2) 0.040(2) -0.001(2)
C20 0.110(4) 0.099(3) 0.124(3) -0.006(3) 0.053(3) -0.022(3)
C19 0.090(3) 0.118(4) 0.149(4) -0.013(3) 0.048(3) -0.044(3)
C18 0.056(2) 0.122(4) 0.107(3) -0.010(3) 0.025(2) -0.022(2)

loop_
_atom_type_symbol
_atom_type_description
_atom_type_scat_dispersion_real
_atom_type_scat_dispersion_imag
_atom_type_scat_source
C C 0.0033 0.0016 'International Tables Vol C Tables 4.2.6.8 and 6.1.1.4'
H H 0.0000 0.0000 'International Tables Vol C Tables 4.2.6.8 and 6.1.1.4'
N N 0.0061 0.0033 'International Tables Vol C Tables 4.2.6.8 and 6.1.1.4'
O O 0.0106 0.0060 'International Tables Vol C Tables 4.2.6.8 and 6.1.1.4'

loop_
_geom_angle_atom_site_label_1
_geom_angle_atom_site_label_2
_geom_angle_atom_site_label_3
_geom_angle
C23 N1 C6 114.2(2)
C23 N1 C2 115.3(2)
C6 N1 C2 117.6(2)
C3 C4 C5 108.9(3)
C3 C4 H4A 109.9
C5 C4 H4A 109.9
C3 C4 H4B 109.9
C5 C4 H4B 109.9
H4A C4 H4B 108.3
C4 C5 C6 112.2(2)
C4 C5 H5A 109.2
C6 C5 H5A 109.2
C4 C5 H5B 109.2
C6 C5 H5B 109.2
H5A C5 H5B 107.9
N1 C6 C5 109.8(2)
N1 C6 C7 115.9(2)
C5 C6 C7 112.4(2)
N1 C6 H6 106.0
C5 C6 H6 106.0
C7 C6 H6 106.0
N1 C2 C3 109.4(2)
N1 C2 C15 115.6(2)
C3 C2 C15 112.6(2)
N1 C2 H2 106.2
C3 C2 H2 106.2
C15 C2 H2 106.2
C4 C3 C2 113.1(2)
C4 C3 H3A 109.0
C2 C3 H3A 109.0
C4 C3 H3B 109.0
C2 C3 H3B 109.0
H3A C3 H3B 107.8
N1 C23 C30 112.3(2)
N1 C23 C24 113.3(2)
C30 C23 C24 106.1(2)
N1 C23 H23 108.3
C30 C23 H23 108.3
C24 C23 H23 108.3
C35 C30 C31 119.6(3)
C35 C30 C23 118.8(3)
C31 C30 C23 121.4(3)
C30 C31 C32 120.0(4)
C30 C31 H31 120.0
C32 C31 H31 120.0
C33 C32 C31 119.3(5)
C33 C32 H32 120.4
C31 C32 H32 120.4
C34 C33 C32 120.7(5)
C34 C33 H33 119.7
C32 C33 H33 119.7
C33 C34 C35 120.7(6)
C33 C34 H34 119.7
C35 C34 H34 119.7
C30 C35 C34 119.8(5)
C30 C35 H35 120.1
C34 C35 H35 120.1
C29 C24 C25 118.4(3)
C29 C24 C23 119.1(3)
C25 C24 C23 122.1(3)
C24 C29 C28 121.2(3)
C24 C29 H29 119.4
C28 C29 H29 119.4
C27 C28 C29 119.6(3)
C27 C28 H28 120.2
C29 C28 H28 120.2
C28 C27 C26 120.1(4)
C28 C27 H27 119.9
C26 C27 H27 119.9
C27 C26 C25 120.3(4)
C27 C26 H26 119.8
C25 C26 H26 119.8
C26 C25 C24 120.4(3)
C26 C25 H25 119.8
C24 C25 H25 119.8
C8 C7 C6 112.7(2)
C8 C7 H7A 109.1
C6 C7 H7A 109.1
C8 C7 H7B 109.1
C6 C7 H7B 109.1
H7A C7 H7B 107.8
O1 C8 C9 119.5(3)
O1 C8 C7 119.7(3)
C9 C8 C7 120.9(3)
C14 C9 C10 117.6(3)
C14 C9 C8 123.6(3)
C10 C9 C8 118.8(3)
C11 C10 C9 121.6(4)
C11 C10 H10 119.2
C9 C10 H10 119.2
C10 C11 C12 120.8(4)
C10 C11 H11 119.6
C12 C11 H11 119.6
C11 C12 C13 118.9(4)
C11 C12 H12 120.5
C13 C12 H12 120.5
C12 C13 C14 119.9(4)
C12 C13 H13 120.1
C14 C13 H13 120.1
C9 C14 C13 121.2(3)
C9 C14 H14 119.4
C13 C14 H14 119.4
C16 C15 C2 113.0(2)
C16 C15 H15A 109.0
C2 C15 H15A 109.0
C16 C15 H15B 109.0
C2 C15 H15B 109.0
H15A C15 H15B 107.8
O2 C16 C17 120.1(3)
O2 C16 C15 118.4(3)
C17 C16 C15 121.4(3)
C22 C17 C18 116.9(3)
C22 C17 C16 123.4(3)
C18 C17 C16 119.7(3)
C21 C22 C17 121.0(3)
C21 C22 H22 119.5
C17 C22 H22 119.5
C20 C21 C22 120.7(4)
C20 C21 H21 119.7
C22 C21 H21 119.7
C19 C20 C21 119.5(4)
C19 C20 H20 120.3
C21 C20 H20 120.3
C20 C19 C18 120.5(4)
C20 C19 H19 119.7
C18 C19 H19 119.7
C19 C18 C17 121.4(4)
C19 C18 H18 119.3
C17 C18 H18 119.3

loop_
_geom_bond_atom_site_label_1
_geom_bond_atom_site_label_2
_geom_bond_distance
O1 C8 1.216(3)
O2 C16 1.225(3)
N1 C23 1.456(3)
N1 C6 1.469(3)
N1 C2 1.477(3)
C4 C3 1.508(4)
C4 C5 1.520(4)
C4 H4A 0.9700
C4 H4B 0.9700
C5 C6 1.520(4)
C5 H5A 0.9700
C5 H5B 0.9700
C6 C7 1.553(4)
C6 H6 0.9800
C2 C3 1.516(4)
C2 C15 1.548(4)
C2 H2 0.9800
C3 H3A 0.9700
C3 H3B 0.9700
C23 C30 1.522(4)
C23 C24 1.523(4)
C23 H23 0.9800
C30 C35 1.372(4)
C30 C31 1.380(4)
C31 C32 1.391(5)
C31 H31 0.9300
C32 C33 1.372(8)
C32 H32 0.9300
C33 C34 1.348(8)
C33 H33 0.9300
C34 C35 1.382(6)
C34 H34 0.9300
C35 H35 0.9300
C24 C29 1.367(4)
C24 C25 1.381(4)
C29 C28 1.387(4)
C29 H29 0.9300
C28 C27 1.361(5)
C28 H28 0.9300
C27 C26 1.363(5)
C27 H27 0.9300
C26 C25 1.378(4)
C26 H26 0.9300
C25 H25 0.9300
C7 C8 1.497(4)
C7 H7A 0.9700
C7 H7B 0.9700
C8 C9 1.476(4)
C9 C14 1.373(4)
C9 C10 1.380(4)
C10 C11 1.349(5)
C10 H10 0.9300
C11 C12 1.371(5)
C11 H11 0.9300
C12 C13 1.374(5)
C12 H12 0.9300
C13 C14 1.378(4)
C13 H13 0.9300
C14 H14 0.9300
C15 C16 1.510(4)
C15 H15A 0.9700
C15 H15B 0.9700
C16 C17 1.474(4)
C17 C22 1.377(4)
C17 C18 1.387(4)
C22 C21 1.373(5)
C22 H22 0.9300
C21 C20 1.359(5)
C21 H21 0.9300
C20 C19 1.348(6)
C20 H20 0.9300
C19 C18 1.369(6)
C19 H19 0.9300
C18 H18 0.9300

loop_
_geom_torsion_atom_site_label_1
_geom_torsion_atom_site_label_2
_geom_torsion_atom_site_label_3
_geom_torsion_atom_site_label_4
_geom_torsion
C3 C4 C5 C6 -56.6(3)
C23 N1 C6 C5 168.7(2)
C2 N1 C6 C5 -51.5(3)
C23 N1 C6 C7 -62.6(3)
C2 N1 C6 C7 77.2(3)
C4 C5 C6 N1 53.2(3)
C4 C5 C6 C7 -77.5(3)
C23 N1 C2 C3 -169.7(2)
C6 N1 C2 C3 50.8(3)
C23 N1 C2 C15 61.9(3)
C6 N1 C2 C15 -77.5(3)
C5 C4 C3 C2 56.7(3)
N1 C2 C3 C4 -52.5(3)
C15 C2 C3 C4 77.5(3)
C6 N1 C23 C30 -51.7(3)
C2 N1 C23 C30 167.4(2)
C6 N1 C23 C24 -172.0(2)
C2 N1 C23 C24 47.2(3)
N1 C23 C30 C35 144.5(3)
C24 C23 C30 C35 -91.2(3)
N1 C23 C30 C31 -40.1(4)
C24 C23 C30 C31 84.2(3)
C35 C30 C31 C32 -1.4(5)
C23 C30 C31 C32 -176.8(3)
C30 C31 C32 C33 0.9(6)
C31 C32 C33 C34 0.7(8)
C32 C33 C34 C35 -1.8(9)
C31 C30 C35 C34 0.3(5)
C23 C30 C35 C34 175.8(3)
C33 C34 C35 C30 1.3(7)
N1 C23 C24 C29 -138.0(2)
C30 C23 C24 C29 98.4(3)
N1 C23 C24 C25 49.0(3)
C30 C23 C24 C25 -74.7(3)
C25 C24 C29 C28 0.5(4)
C23 C24 C29 C28 -172.8(2)
C24 C29 C28 C27 0.3(4)
C29 C28 C27 C26 -1.4(5)
C28 C27 C26 C25 1.8(5)
C27 C26 C25 C24 -1.0(5)
C29 C24 C25 C26 -0.1(4)
C23 C24 C25 C26 173.0(3)
N1 C6 C7 C8 174.4(2)
C5 C6 C7 C8 -58.2(3)
C6 C7 C8 O1 100.7(3)
C6 C7 C8 C9 -77.9(3)
O1 C8 C9 C14 176.7(3)
C7 C8 C9 C14 -4.7(4)
O1 C8 C9 C10 -2.1(4)
C7 C8 C9 C10 176.5(3)
C14 C9 C10 C11 0.9(5)
C8 C9 C10 C11 179.8(3)
C9 C10 C11 C12 -0.4(6)
C10 C11 C12 C13 0.1(6)
C11 C12 C13 C14 -0.3(6)
C10 C9 C14 C13 -1.1(5)
C8 C9 C14 C13 -179.9(3)
C12 C13 C14 C9 0.8(5)
N1 C2 C15 C16 -178.5(2)
C3 C2 C15 C16 54.7(4)
C2 C15 C16 O2 -107.0(3)
C2 C15 C16 C17 72.5(3)
O2 C16 C17 C22 -168.5(3)
C15 C16 C17 C22 12.0(4)
O2 C16 C17 C18 9.8(5)
C15 C16 C17 C18 -169.7(3)
C18 C17 C22 C21 -0.6(5)
C16 C17 C22 C21 177.7(3)
C17 C22 C21 C20 1.0(6)
C22 C21 C20 C19 -1.4(7)
C21 C20 C19 C18 1.4(7)
C20 C19 C18 C17 -1.0(7)
C22 C17 C18 C19 0.6(6)
C16 C17 C18 C19 -177.8(4)
